data_7237837
loop_
_publ_author_name
'Ptak, Maciej'
'Collings, Ines E.'
'Svane, Katrine L.'
'Sieradzki, Adam'
'Paraguassu, Waldeci'
'M\;aczka, Miros\/law'

_publ_section_title
;
 Pressure-enhanced ferroelectric polarisation in a polar perovskite-like
 [C2H5NH3]Na0.5Cr0.5(HCOO)3 metal--organic framework
;
_journal_issue 28
_journal_name_full 'Journal of Materials Chemistry C'
_journal_page_first 8660
_journal_paper_doi 10.1039/C9TC01924C
_journal_volume 7
_journal_year 2019
_chemical_formula_moiety 'C6 H6 Cr Na O12, 2(C2 H8 N)'
_chemical_formula_sum 'C10 H22 Cr N2 Na O12'
_chemical_formula_weight 437.28
_space_group_crystal_system monoclinic
_space_group_IT_number 7
_space_group_name_Hall 'P -2yac'
_space_group_name_H-M_alt 'P 1 n 1'
_atom_sites_solution_hydrogens geom
_audit_creation_method SHELXL-2016/6
_audit_update_record
;
2019-02-11 deposited with the CCDC.	2019-06-20 downloaded from the CCDC.
;
_cell_angle_alpha 90
_cell_angle_beta 91.173(9)
_cell_angle_gamma 90
_cell_formula_units_Z 2
_cell_length_a 8.1137(3)
_cell_length_b 9.2703(4)
_cell_length_c 12.045(5)
_cell_measurement_reflns_used 542
_cell_measurement_temperature 293(2)
_cell_measurement_theta_max 16.1350
_cell_measurement_theta_min 1.7370
_cell_volume 905.8(4)
_computing_cell_refinement 'CrysAlisPro (Agilent Technologies, 2013)'
_computing_data_reduction 'CrysAlisPro (Agilent Technologies, 2013)'
_computing_molecular_graphics 'SHELXLE-2011 (Huebschle, 2011)'
_computing_structure_refinement 'SHELXL-2016/6 (Sheldrick, 2016)'
_computing_structure_solution 'SHELXT 2014/5 (Sheldrick, 2014)'
_diffrn_ambient_pressure '0 GPa'
_diffrn_ambient_temperature 293(2)
_diffrn_detector_area_resol_mean 7
_diffrn_measured_fraction_theta_full 0.445
_diffrn_measured_fraction_theta_max 0.269
_diffrn_measurement_device_type 'ID15B beamline, ESRF'
_diffrn_measurement_method 'omega scans'
_diffrn_radiation_type synchrotron
_diffrn_radiation_wavelength 0.41122
_diffrn_reflns_av_R_equivalents 0.0245
_diffrn_reflns_av_unetI/netI 0.0493
_diffrn_reflns_Laue_measured_fraction_full 0.445
_diffrn_reflns_Laue_measured_fraction_max 0.269
_diffrn_reflns_limit_h_max 14
_diffrn_reflns_limit_h_min -14
_diffrn_reflns_limit_k_max 16
_diffrn_reflns_limit_k_min -16
_diffrn_reflns_limit_l_max 7
_diffrn_reflns_limit_l_min -7
_diffrn_reflns_number 3385
_diffrn_reflns_point_group_measured_fraction_full 0.416
_diffrn_reflns_point_group_measured_fraction_max 0.220
_diffrn_reflns_theta_full 14.284
_diffrn_reflns_theta_max 22.128
_diffrn_reflns_theta_min 1.735
_diffrn_source synchrotron
_exptl_absorpt_coefficient_mu 0.170
_exptl_absorpt_correction_T_max 1.00000
_exptl_absorpt_correction_T_min 0.90235
_exptl_absorpt_correction_type multi-scan
_exptl_absorpt_process_details
;
CrysAlisPro 1.171.39.46 (Rigaku Oxford Diffraction, 2018)
Empirical absorption correction using spherical harmonics,
 implemented in SCALE3 ABSPACK scaling algorithm.
;
_exptl_crystal_colour 'dark blue'
_exptl_crystal_density_diffrn 1.603
_exptl_crystal_description block
_exptl_crystal_F_000 454
_exptl_crystal_size_max 0.060
_exptl_crystal_size_mid 0.050
_exptl_crystal_size_min 0.030
_refine_diff_density_max 0.358
_refine_diff_density_min -0.506
_refine_diff_density_rms 0.052
_refine_ls_abs_structure_details
;
 Flack x determined using 672 quotients [(I+)-(I-)]/[(I+)+(I-)]
 (Parsons, Flack and Wagner, Acta Cryst. B69 (2013) 249-259).
;
_refine_ls_abs_structure_Flack 0.05(7)
_refine_ls_extinction_method none
_refine_ls_goodness_of_fit_ref 1.097
_refine_ls_hydrogen_treatment constr
_refine_ls_matrix_type full
_refine_ls_number_parameters 234
_refine_ls_number_reflns 2562
_refine_ls_number_restraints 17
_refine_ls_restrained_S_all 1.093
_refine_ls_R_factor_all 0.0651
_refine_ls_R_factor_gt 0.0472
_refine_ls_shift/su_max 0.000
_refine_ls_shift/su_mean 0.000
_refine_ls_structure_factor_coef Fsqd
_refine_ls_weighting_details 'w=1/[\s^2^(Fo^2^)+(0.0462P)^2^+0.5719P] where P=(Fo^2^+2Fc^2^)/3'
_refine_ls_weighting_scheme calc
_refine_ls_wR_factor_gt 0.1101
_refine_ls_wR_factor_ref 0.1365
_reflns_Friedel_coverage 0.633
_reflns_Friedel_fraction_full 0.385
_reflns_Friedel_fraction_max 0.171
_reflns_number_gt 1938
_reflns_number_total 2565
_reflns_threshold_expression 'I > 2\s(I)'
_cod_data_source_file c9tc01924c2.cif
_cod_data_source_block EtaNaCrF_c1_p0
_cod_original_sg_symbol_H-M 'P n'
_cod_database_code 7237837
_shelx_shelxl_version_number 2016/6
_shelx_space_group_comment
;
The symmetry employed for this shelxl refinement is uniquely defined
by the following loop, which should always be used as a source of
symmetry information in preference to the above space-group names.
They are only intended as comments.
;

loop_
_space_group_symop_operation_xyz
'x, y, z'
'x+1/2, -y, z+1/2'

loop_
_atom_site_label
_atom_site_type_symbol
_atom_site_fract_x
_atom_site_fract_y
_atom_site_fract_z
_atom_site_U_iso_or_equiv
_atom_site_adp_type
_atom_site_occupancy
_atom_site_site_symmetry_order
_atom_site_calc_flag
_atom_site_refinement_flags_posn
_atom_site_refinement_flags_adp
Cr1 Cr 0.58255(12) 0.77104(10) 0.50187(17) 0.0288(10) Uani 1 1 d . .
Na1 Na 0.0791(5) 0.2700(3) 0.5033(9) 0.037(3) Uani 1 1 d . .
C1 C 0.8542(8) 0.5652(8) 0.5331(17) 0.053(9) Uani 1 1 d . U
H1 H 0.816544 0.525691 0.466292 0.063 Uiso 1 1 calc R U
C2 C 0.6441(12) 0.7665(9) 0.264(3) 0.043(6) Uani 1 1 d . U
H2 H 0.535458 0.735032 0.257136 0.051 Uiso 1 1 calc R U
C3 C 0.3544(8) 0.5283(8) 0.4750(17) 0.051(9) Uani 1 1 d . U
H3 H 0.289234 0.579408 0.524003 0.062 Uiso 1 1 calc R U
C4 C 0.5176(11) 0.7477(10) 0.737(2) 0.041(6) Uani 1 1 d . U
H4 H 0.626791 0.775963 0.747694 0.050 Uiso 1 1 calc R U
C5 C 0.7933(9) 1.0281(8) 0.5242(16) 0.041(8) Uani 1 1 d . U
H5 H 0.852684 0.989777 0.465918 0.049 Uiso 1 1 calc R U
C6 C 0.3137(8) 0.9784(7) 0.4748(16) 0.0386(15) Uiso 1 1 d . .
H6 H 0.354034 1.017744 0.541014 0.046 Uiso 1 1 calc R U
O1 O 0.7788(5) 0.6739(5) 0.5690(11) 0.039(6) Uani 1 1 d . U
O2 O 0.9753(6) 0.5062(6) 0.5799(13) 0.057(7) Uani 1 1 d . U
O3 O 0.7020(7) 0.7907(6) 0.3611(15) 0.046(6) Uani 1 1 d . U
O4 O 0.7199(7) 0.7813(7) 0.1785(14) 0.050(6) Uani 1 1 d . U
O5 O 0.4934(5) 0.5841(5) 0.4472(10) 0.029(5) Uani 1 1 d . U
O6 O 0.3038(7) 0.4124(7) 0.4406(13) 0.052(8) Uani 1 1 d . U
O7 O 0.4610(7) 0.7465(6) 0.6418(15) 0.040(6) Uani 1 1 d . U
O8 O 0.4392(7) 0.7139(7) 0.8212(14) 0.049(6) Uani 1 1 d . U
O9 O 0.6681(5) 0.9574(5) 0.5593(11) 0.041(6) Uani 1 1 d . U
O10 O 0.8377(7) 1.1434(6) 0.5641(13) 0.065(8) Uani 1 1 d . U
O11 O 0.3864(6) 0.8697(5) 0.4354(11) 0.034(6) Uani 1 1 d . .
O12 O 0.1893(6) 1.0359(6) 0.4289(11) 0.040(7) Uani 1 1 d . .
C7 C 0.1171(11) 0.7186(10) 0.277(2) 0.068(13) Uani 1 1 d . .
H7A H 0.235541 0.721243 0.289200 0.082 Uiso 1 1 calc R U
H7B H 0.067266 0.688931 0.345482 0.082 Uiso 1 1 calc R U
C8 C 0.0805(16) 0.6142(13) 0.194(3) 0.101(19) Uani 1 1 d . .
H8A H 0.145836 0.529483 0.207919 0.151 Uiso 1 1 calc R U
H8B H 0.105044 0.652673 0.122531 0.151 Uiso 1 1 calc R U
H8C H -0.034318 0.589595 0.196592 0.151 Uiso 1 1 calc R U
C9 C 0.0268(10) 0.7750(10) 0.797(2) 0.067(13) Uani 1 1 d . .
H9A H 0.062570 0.812347 0.868998 0.081 Uiso 1 1 calc R U
H9B H -0.092274 0.766039 0.797151 0.081 Uiso 1 1 calc R U
C10 C 0.0761(16) 0.8770(10) 0.708(3) 0.078(16) Uani 1 1 d . .
H10A H 0.053090 0.834504 0.636788 0.117 Uiso 1 1 calc R U
H10B H 0.191938 0.897059 0.715366 0.117 Uiso 1 1 calc R U
H10C H 0.015095 0.965212 0.714780 0.117 Uiso 1 1 calc R U
N1 N 0.0598(10) 0.8645(8) 0.2489(19) 0.051(9) Uani 1 1 d . .
H1A H 0.111616 0.928188 0.292515 0.077 Uiso 1 1 calc R U
H1B H -0.048314 0.870363 0.259047 0.077 Uiso 1 1 calc R U
H1C H 0.081394 0.883595 0.178226 0.077 Uiso 1 1 calc R U
N2 N 0.1019(8) 0.6312(8) 0.7792(19) 0.059(9) Uani 1 1 d . .
H2A H 0.210976 0.637755 0.787040 0.089 Uiso 1 1 calc R U
H2B H 0.076219 0.600473 0.711025 0.089 Uiso 1 1 calc R U
H2C H 0.063618 0.569051 0.828759 0.089 Uiso 1 1 calc R U

loop_
_atom_site_aniso_label
_atom_site_aniso_U_11
_atom_site_aniso_U_22
_atom_site_aniso_U_33
_atom_site_aniso_U_23
_atom_site_aniso_U_13
_atom_site_aniso_U_12
Cr1 0.0242(3) 0.0346(4) 0.028(3) -0.0012(8) 0.0021(6) -0.0003(4)
Na1 0.0327(10) 0.0368(10) 0.041(9) 0.000(2) 0.0021(16) -0.0028(11)
C1 0.034(3) 0.049(4) 0.07(3) -0.012(6) -0.008(5) 0.009(3)
C2 0.032(4) 0.046(4) 0.05(2) 0.004(6) 0.004(7) -0.001(3)
C3 0.035(3) 0.043(3) 0.08(3) 0.008(6) 0.001(5) -0.010(3)
C4 0.021(3) 0.056(4) 0.05(2) -0.006(7) -0.002(5) -0.003(2)
C5 0.037(3) 0.043(3) 0.04(3) -0.005(5) 0.010(5) -0.006(3)
O1 0.0302(18) 0.043(2) 0.042(19) 0.000(4) -0.001(3) 0.0047(17)
O2 0.037(2) 0.049(3) 0.08(2) -0.006(5) -0.005(4) 0.0134(19)
O3 0.029(2) 0.050(3) 0.057(19) 0.000(5) 0.003(5) -0.004(2)
O4 0.039(3) 0.061(3) 0.052(19) 0.003(5) 0.014(5) 0.001(2)
O5 0.0285(17) 0.039(2) 0.020(17) -0.001(3) 0.002(3) -0.0027(15)
O6 0.053(3) 0.058(3) 0.05(2) -0.011(5) 0.010(5) -0.022(2)
O7 0.027(2) 0.051(2) 0.042(19) 0.002(5) 0.005(5) -0.0040(18)
O8 0.037(2) 0.070(4) 0.04(2) 0.000(6) 0.000(5) -0.006(3)
O9 0.0312(18) 0.039(2) 0.054(18) -0.003(4) 0.006(3) -0.0053(16)
O10 0.054(3) 0.044(2) 0.10(2) -0.008(5) 0.013(5) -0.018(2)
O11 0.036(2) 0.043(2) 0.02(2) -0.001(4) -0.002(4) 0.0073(18)
O12 0.037(2) 0.052(3) 0.03(2) -0.002(4) -0.005(4) 0.0106(19)
C7 0.050(5) 0.062(5) 0.09(4) 0.001(9) -0.003(8) -0.003(4)
C8 0.071(6) 0.063(6) 0.17(6) -0.039(12) 0.007(12) -0.012(5)
C9 0.042(4) 0.067(6) 0.09(4) -0.012(8) 0.010(8) -0.004(3)
C10 0.071(6) 0.050(5) 0.11(5) 0.012(9) -0.009(11) -0.002(4)
N1 0.048(3) 0.054(4) 0.05(3) 0.003(6) 0.006(6) -0.012(3)
N2 0.037(3) 0.057(4) 0.08(3) -0.001(6) -0.001(5) -0.009(3)

loop_
_atom_type_symbol
_atom_type_description
_atom_type_scat_dispersion_real
_atom_type_scat_dispersion_imag
_atom_type_scat_source
C C -0.0001 0.0005 'International Tables Vol C Tables 4.2.6.8 and 6.1.1.4'
H H 0.0000 0.0000 'International Tables Vol C Tables 4.2.6.8 and 6.1.1.4'
N N 0.0006 0.0010 'International Tables Vol C Tables 4.2.6.8 and 6.1.1.4'
O O 0.0018 0.0018 'International Tables Vol C Tables 4.2.6.8 and 6.1.1.4'
Na Na 0.0097 0.0079 'International Tables Vol C Tables 4.2.6.8 and 6.1.1.4'
Cr Cr 0.1612 0.2220 'International Tables Vol C Tables 4.2.6.8 and 6.1.1.4'

loop_
_geom_angle_atom_site_label_1
_geom_angle_atom_site_label_2
_geom_angle_atom_site_label_3
_geom_angle
_geom_angle_site_symmetry_1
_geom_angle_site_symmetry_3
O3 Cr1 O9 92.6(4) . .
O3 Cr1 O7 178.6(4) . .
O9 Cr1 O7 88.9(4) . .
O3 Cr1 O5 88.7(4) . .
O9 Cr1 O5 178.7(5) . .
O7 Cr1 O5 89.9(4) . .
O3 Cr1 O1 89.3(4) . .
O9 Cr1 O1 88.9(3) . .
O7 Cr1 O1 90.6(4) . .
O5 Cr1 O1 91.3(3) . .
O3 Cr1 O11 90.8(4) . .
O9 Cr1 O11 90.6(3) . .
O7 Cr1 O11 89.3(4) . .
O5 Cr1 O11 89.1(3) . .
O1 Cr1 O11 179.5(4) . .
O6 Na1 O10 175.2(3) . 1_445
O6 Na1 O4 92.0(5) . 2_465
O10 Na1 O4 90.7(5) 1_445 2_465
O6 Na1 O8 91.5(6) . 2_464
O10 Na1 O8 86.4(5) 1_445 2_464
O4 Na1 O8 172.1(3) 2_465 2_464
O6 Na1 O12 94.9(3) . 1_545
O10 Na1 O12 89.1(2) 1_445 1_545
O4 Na1 O12 88.6(4) 2_465 1_545
O8 Na1 O12 84.0(5) 2_464 1_545
O6 Na1 O2 84.2(3) . 1_455
O10 Na1 O2 91.8(3) 1_445 1_455
O4 Na1 O2 90.4(5) 2_465 1_455
O8 Na1 O2 97.0(4) 2_464 1_455
O12 Na1 O2 178.6(4) 1_545 1_455
O2 C1 O1 125.3(17) . .
O2 C1 H1 117.3 . .
O1 C1 H1 117.3 . .
O4 C2 O3 125.0(11) . .
O4 C2 H2 117.5 . .
O3 C2 H2 117.5 . .
O6 C3 O5 123.7(12) . .
O6 C3 H3 118.2 . .
O5 C3 H3 118.2 . .
O7 C4 O8 124.8(10) . .
O7 C4 H4 117.6 . .
O8 C4 H4 117.6 . .
O10 C5 O9 122.9(13) . .
O10 C5 H5 118.5 . .
O9 C5 H5 118.5 . .
O12 C6 O11 123.2(15) . .
O12 C6 H6 118.4 . .
O11 C6 H6 118.4 . .
C1 O1 Cr1 127.8(11) . .
C1 O2 Na1 118.7(10) . 1_655
C2 O3 Cr1 126.5(8) . .
C2 O4 Na1 118.3(11) . 2_564
C3 O5 Cr1 125.3(8) . .
C3 O6 Na1 129.3(10) . .
C4 O7 Cr1 127.7(8) . .
C4 O8 Na1 118.4(10) . 2_565
C5 O9 Cr1 127.0(9) . .
C5 O10 Na1 122.7(9) . 1_665
C6 O11 Cr1 126.2(11) . .
C6 O12 Na1 119.7(9) . 1_565
C8 C7 N1 114(2) . .
C8 C7 H7A 108.7 . .
N1 C7 H7A 108.7 . .
C8 C7 H7B 108.7 . .
N1 C7 H7B 108.7 . .
H7A C7 H7B 107.6 . .
C7 C8 H8A 109.5 . .
C7 C8 H8B 109.5 . .
H8A C8 H8B 109.5 . .
C7 C8 H8C 109.5 . .
H8A C8 H8C 109.5 . .
H8B C8 H8C 109.5 . .
N2 C9 C10 110.3(16) . .
N2 C9 H9A 109.6 . .
C10 C9 H9A 109.6 . .
N2 C9 H9B 109.6 . .
C10 C9 H9B 109.6 . .
H9A C9 H9B 108.1 . .
C9 C10 H10A 109.5 . .
C9 C10 H10B 109.5 . .
H10A C10 H10B 109.5 . .
C9 C10 H10C 109.5 . .
H10A C10 H10C 109.5 . .
H10B C10 H10C 109.5 . .
C7 N1 H1A 109.5 . .
C7 N1 H1B 109.5 . .
H1A N1 H1B 109.5 . .
C7 N1 H1C 109.5 . .
H1A N1 H1C 109.5 . .
H1B N1 H1C 109.5 . .
C9 N2 H2A 109.5 . .
C9 N2 H2B 109.5 . .
H2A N2 H2B 109.5 . .
C9 N2 H2C 109.5 . .
H2A N2 H2C 109.5 . .
H2B N2 H2C 109.5 . .

loop_
_geom_bond_atom_site_label_1
_geom_bond_atom_site_label_2
_geom_bond_distance
_geom_bond_site_symmetry_2
Cr1 O3 1.978(16) .
Cr1 O9 1.981(6) .
Cr1 O7 1.983(16) .
Cr1 O5 1.985(6) .
Cr1 O1 1.987(7) .
Cr1 O11 1.989(7) .
Na1 O6 2.386(8) .
Na1 O10 2.411(8) 1_445
Na1 O4 2.43(2) 2_465
Na1 O8 2.45(2) 2_464
Na1 O12 2.519(8) 1_545
Na1 O2 2.527(8) 1_455
C1 O2 1.249(14) .
C1 O1 1.260(11) .
C1 H1 0.9300 .
C2 O4 1.21(3) .
C2 O3 1.28(3) .
C2 H2 0.9300 .
C3 O6 1.220(13) .
C3 O5 1.290(8) .
C3 H3 0.9300 .
C4 O7 1.23(4) .
C4 O8 1.24(3) .
C4 H4 0.9300 .
C5 O10 1.223(13) .
C5 O9 1.288(10) .
C5 H5 0.9300 .
C6 O12 1.259(14) .
C6 O11 1.265(11) .
C6 H6 0.9300 .
C7 C8 1.41(3) .
C7 N1 1.467(15) .
C7 H7A 0.9700 .
C7 H7B 0.9700 .
C8 H8A 0.9600 .
C8 H8B 0.9600 .
C8 H8C 0.9600 .
C9 N2 1.483(12) .
C9 C10 1.49(3) .
C9 H9A 0.9700 .
C9 H9B 0.9700 .
C10 H10A 0.9600 .
C10 H10B 0.9600 .
C10 H10C 0.9600 .
N1 H1A 0.8900 .
N1 H1B 0.8900 .
N1 H1C 0.8900 .
N2 H2A 0.8900 .
N2 H2B 0.8900 .
N2 H2C 0.8900 .
